data_4502911
loop_
_publ_author_name
'Yang, Jin-Xia'
'Zhang, Xin'
'Cheng, Jian-Kai'
'Zhang, Jian'
'Yao, Yuan-Gen'

_publ_section_title
;
 pH Influence on the Structural Variations of 4,4&#x2032;-Oxydiphthalate
 Coordination Polymers
;
_journal_issue 1
_journal_name_full 'Crystal Growth &amp; Design'
_journal_page_first 333
_journal_paper_doi 10.1021/cg201143f
_journal_volume 12
_journal_year 2012
_chemical_formula_moiety '2(C68 H52 N6 O20 Zn4), C12 H12 N2, 7(O)'
_chemical_formula_sum 'C148 H116 N14 O47 Zn8'
_chemical_formula_weight 3365.67
_chemical_name_systematic
; 
 ? 
;
_space_group_IT_number 2
_symmetry_cell_setting triclinic
_symmetry_space_group_name_Hall '-P 1'
_symmetry_space_group_name_H-M 'P -1'
_atom_sites_solution_hydrogens geom
_atom_sites_solution_primary direct
_atom_sites_solution_secondary difmap
_audit_creation_method SHELXL-97
_cell_angle_alpha 112.895(3)
_cell_angle_beta 96.840(2)
_cell_angle_gamma 101.840(2)
_cell_formula_units_Z 1
_cell_length_a 13.8606(4)
_cell_length_b 16.9142(5)
_cell_length_c 18.1588(5)
_cell_measurement_reflns_used 13324
_cell_measurement_temperature 293(2)
_cell_measurement_theta_max 28.7447
_cell_measurement_theta_min 2.4574
_cell_volume 3743.8(2)
_computing_structure_refinement 'SHELXL-97 (Sheldrick, 1997)'
_computing_structure_solution 'SHELXS-97 (Sheldrick, 1990)'
_diffrn_ambient_temperature 293(2)
_diffrn_measured_fraction_theta_full 0.997
_diffrn_measured_fraction_theta_max 0.997
_diffrn_measurement_device_type 'Xcalibur, Eos'
_diffrn_measurement_method '\w scans'
_diffrn_radiation_monochromator graphite
_diffrn_radiation_source 'fine-focus sealed tube'
_diffrn_radiation_type MoK\a
_diffrn_radiation_wavelength 0.71073
_diffrn_reflns_av_R_equivalents 0.0212
_diffrn_reflns_av_sigmaI/netI 0.0442
_diffrn_reflns_limit_h_max 16
_diffrn_reflns_limit_h_min -16
_diffrn_reflns_limit_k_max 19
_diffrn_reflns_limit_k_min -20
_diffrn_reflns_limit_l_max 21
_diffrn_reflns_limit_l_min -21
_diffrn_reflns_number 27355
_diffrn_reflns_theta_full 25.00
_diffrn_reflns_theta_max 25.00
_diffrn_reflns_theta_min 2.46
_diffrn_standards_decay_% none
_diffrn_standards_interval_count 0
_diffrn_standards_interval_time none
_diffrn_standards_number none
_exptl_absorpt_coefficient_mu 1.348
_exptl_absorpt_correction_T_max 1.00000
_exptl_absorpt_correction_T_min 0.86457
_exptl_absorpt_correction_type multi-scan
_exptl_absorpt_process_details crystalclear
_exptl_crystal_colour colorless
_exptl_crystal_density_diffrn 1.493
_exptl_crystal_density_method 'not measured'
_exptl_crystal_description sheet
_exptl_crystal_F_000 1718.0
_exptl_crystal_size_max 0.3
_exptl_crystal_size_mid 0.2
_exptl_crystal_size_min 0.05
_refine_diff_density_max 2.390
_refine_diff_density_min -1.567
_refine_diff_density_rms 0.107
_refine_ls_extinction_method none
_refine_ls_goodness_of_fit_ref 1.038
_refine_ls_hydrogen_treatment constr
_refine_ls_matrix_type full
_refine_ls_number_parameters 991
_refine_ls_number_reflns 13158
_refine_ls_number_restraints 263
_refine_ls_restrained_S_all 1.262
_refine_ls_R_factor_all 0.0815
_refine_ls_R_factor_gt 0.0604
_refine_ls_shift/su_max 0.001
_refine_ls_shift/su_mean 0.000
_refine_ls_structure_factor_coef Fsqd
_refine_ls_weighting_details 'calc w=1/[\s^2^(Fo^2^)+(0.1343P)^2^+0.0000P] where P=(Fo^2^+2Fc^2^)/3'
_refine_ls_weighting_scheme calc
_refine_ls_wR_factor_gt 0.1857
_refine_ls_wR_factor_ref 0.1960
_reflns_number_gt 9099
_reflns_number_total 13158
_reflns_threshold_expression >2sigma(I)
_cod_data_source_file cg201143f_si_002.cif
_cod_data_source_block Compound-2
_cod_original_cell_volume 3743.76(19)
_cod_database_code 4502911

loop_
_symmetry_equiv_pos_as_xyz
'x, y, z'
'-x, -y, -z'

loop_
_atom_site_label
_atom_site_type_symbol
_atom_site_fract_x
_atom_site_fract_y
_atom_site_fract_z
_atom_site_U_iso_or_equiv
_atom_site_adp_type
_atom_site_occupancy
_atom_site_symmetry_multiplicity
_atom_site_calc_flag
_atom_site_refinement_flags
Zn1 Zn 1.83887(5) 0.65338(4) 0.14821(4) 0.0269(2) Uani 1 1 d .
Zn2 Zn 1.82146(5) 0.14901(4) 0.15318(4) 0.0266(2) Uani 1 1 d .
Zn3 Zn 2.85881(5) 1.07231(5) 0.40150(4) 0.0344(2) Uani 1 1 d .
Zn4 Zn 1.85004(5) 0.58633(5) 0.39635(4) 0.0324(2) Uani 1 1 d .
C1 C 2.1182(4) 0.6429(4) 0.3297(3) 0.0284(12) Uani 1 1 d .
C2 C 2.1057(4) 0.6268(4) 0.2472(3) 0.0256(12) Uani 1 1 d .
C3 C 2.1892(4) 0.6261(4) 0.2103(4) 0.0322(13) Uani 1 1 d .
H3A H 2.1809 0.6145 0.1551 0.039 Uiso 1 1 calc R
C4 C 2.2828(4) 0.6426(4) 0.2563(4) 0.0398(15) Uani 1 1 d .
C5 C 2.2979(5) 0.6598(5) 0.3375(4) 0.057(2) Uani 1 1 d .
H5A H 2.3625 0.6721 0.3678 0.068 Uiso 1 1 calc R
C6 C 2.2159(5) 0.6586(5) 0.3737(4) 0.0500(19) Uani 1 1 d .
H6A H 2.2255 0.6685 0.4285 0.060 Uiso 1 1 calc R
C7 C 2.0324(4) 0.6353(4) 0.3707(3) 0.0296(13) Uani 1 1 d .
C8 C 2.0063(4) 0.6138(4) 0.1944(4) 0.0291(13) Uani 1 1 d .
C9 C 2.6291(4) 0.8395(4) 0.2998(4) 0.0365(15) Uani 1 1 d .
C10 C 2.6267(4) 0.7519(4) 0.2586(3) 0.0277(12) Uani 1 1 d .
C11 C 2.5371(4) 0.6849(4) 0.2329(3) 0.0328(14) Uani 1 1 d .
H11A H 2.5368 0.6257 0.2049 0.039 Uiso 1 1 calc R
C12 C 2.4488(4) 0.7056(4) 0.2484(4) 0.0391(15) Uani 1 1 d .
C13 C 2.4488(5) 0.7934(5) 0.2907(5) 0.0539(19) Uani 1 1 d .
H13A H 2.3891 0.8076 0.3015 0.065 Uiso 1 1 calc R
C14 C 2.5380(5) 0.8596(4) 0.3165(4) 0.0487(18) Uani 1 1 d .
H14A H 2.5384 0.9187 0.3455 0.058 Uiso 1 1 calc R
C15 C 2.7264(5) 0.9124(4) 0.3315(4) 0.0417(16) Uani 1 1 d .
C16 C 2.7183(4) 0.7223(4) 0.2348(3) 0.0301(13) Uani 1 1 d .
C17 C 1.6136(4) 0.3575(4) 0.2811(4) 0.0328(14) Uani 1 1 d .
C18 C 1.6094(4) 0.2692(4) 0.2531(3) 0.0267(12) Uani 1 1 d .
C19 C 1.5165(4) 0.2043(4) 0.2256(4) 0.0355(14) Uani 1 1 d .
H19A H 1.5145 0.1443 0.2064 0.043 Uiso 1 1 calc R
C20 C 1.4288(4) 0.2290(5) 0.2270(4) 0.0450(17) Uani 1 1 d .
C21 C 1.4311(5) 0.3180(5) 0.2547(5) 0.055(2) Uani 1 1 d .
H21A H 1.3712 0.3348 0.2553 0.067 Uiso 1 1 calc R
C22 C 1.5227(5) 0.3817(4) 0.2814(4) 0.0479(17) Uani 1 1 d .
H22A H 1.5243 0.4416 0.3000 0.058 Uiso 1 1 calc R
C23 C 1.7113(5) 0.4283(4) 0.3191(4) 0.0451(10) Uani 1 1 d U
C24 C 1.7013(4) 0.2340(4) 0.2431(4) 0.0311(13) Uani 1 1 d .
C25 C 1.1175(4) 0.1417(4) 0.3275(3) 0.0301(13) Uani 1 1 d .
C26 C 1.0929(4) 0.1262(4) 0.2452(3) 0.0263(12) Uani 1 1 d .
C27 C 1.1691(4) 0.1343(4) 0.2024(4) 0.0305(13) Uani 1 1 d .
H27A H 1.1521 0.1219 0.1472 0.037 Uiso 1 1 calc R
C28 C 1.2693(4) 0.1605(4) 0.2419(4) 0.0394(16) Uani 1 1 d .
C29 C 1.2959(4) 0.1786(5) 0.3233(4) 0.0504(18) Uani 1 1 d .
H29A H 1.3637 0.1979 0.3500 0.060 Uiso 1 1 calc R
C30 C 1.2205(4) 0.1676(5) 0.3652(4) 0.0442(16) Uani 1 1 d .
H30A H 1.2386 0.1778 0.4198 0.053 Uiso 1 1 calc R
C31 C 1.0396(4) 0.1247(4) 0.3734(4) 0.0315(13) Uani 1 1 d .
C32 C 0.9882(4) 0.1074(4) 0.1982(4) 0.0305(13) Uani 1 1 d .
C33 C 1.8253(6) 0.7211(5) 0.0182(4) 0.0491(18) Uani 1 1 d .
H33A H 1.7915 0.7575 0.0517 0.059 Uiso 1 1 calc R
C34 C 1.8320(7) 0.7232(5) -0.0556(4) 0.057(2) Uani 1 1 d .
H34A H 1.8023 0.7603 -0.0715 0.069 Uiso 1 1 calc R
C35 C 1.8826(5) 0.6709(4) -0.1066(4) 0.0421(16) Uani 1 1 d .
C36 C 1.9245(5) 0.6183(5) -0.0794(4) 0.0455(17) Uani 1 1 d .
H36A H 1.9597 0.5822 -0.1116 0.055 Uiso 1 1 calc R
C37 C 1.9153(5) 0.6182(5) -0.0044(4) 0.0434(16) Uani 1 1 d .
H37A H 1.9448 0.5817 0.0126 0.052 Uiso 1 1 calc R
C38 C 1.7947(8) 0.5852(7) -0.4554(5) 0.0829(14) Uani 1 1 d U
H38A H 1.7326 0.5822 -0.4838 0.099 Uiso 1 1 calc R
C39 C 1.8006(8) 0.5861(7) -0.3774(5) 0.0858(13) Uani 1 1 d U
H39A H 1.7430 0.5835 -0.3559 0.103 Uiso 1 1 calc R
C40 C 1.8857(8) 0.5906(7) -0.3346(5) 0.0821(13) Uani 1 1 d U
C41 C 1.9666(8) 0.5971(6) -0.3670(5) 0.0815(13) Uani 1 1 d U
H41A H 2.0294 0.6024 -0.3379 0.098 Uiso 1 1 calc R
C42 C 1.9568(7) 0.5958(6) -0.4445(5) 0.0778(13) Uani 1 1 d U
H42A H 2.0147 0.6004 -0.4655 0.093 Uiso 1 1 calc R
C43 C 1.8922(8) 0.6717(6) -0.1878(5) 0.0741(16) Uani 1 1 d U
H43A H 1.8388 0.6938 -0.2053 0.089 Uiso 1 1 calc R
H43B H 1.9560 0.7137 -0.1801 0.089 Uiso 1 1 calc R
C44 C 1.8877(8) 0.5869(6) -0.2528(5) 0.0819(14) Uani 1 1 d U
H44A H 1.8275 0.5428 -0.2572 0.098 Uiso 1 1 calc R
H44B H 1.9459 0.5678 -0.2390 0.098 Uiso 1 1 calc R
C45 C 1.7404(7) 0.4768(5) 0.1377(5) 0.0759(11) Uani 1 1 d U
H45A H 1.7858 0.4986 0.1876 0.091 Uiso 1 1 calc R
C46 C 1.6752(7) 0.3924(6) 0.1078(5) 0.0794(11) Uani 1 1 d U
H46A H 1.6764 0.3599 0.1389 0.095 Uiso 1 1 calc R
C47 C 1.6112(8) 0.3566(6) 0.0360(6) 0.0843(10) Uani 1 1 d DU
C48 C 1.6154(7) 0.4105(6) -0.0083(6) 0.0844(11) Uani 1 1 d U
H48A H 1.5749 0.3884 -0.0605 0.101 Uiso 1 1 calc R
C49 C 1.6793(7) 0.4946(6) 0.0268(5) 0.0804(11) Uani 1 1 d U
H49A H 1.6790 0.5299 -0.0018 0.096 Uiso 1 1 calc R
C50 C 1.2728(7) 0.0254(5) -0.1481(5) 0.0748(11) Uani 1 1 d U
H50A H 1.2243 0.0033 -0.1965 0.090 Uiso 1 1 calc R
C51 C 1.3344(7) 0.1112(6) -0.1192(5) 0.0787(11) Uani 1 1 d U
H51A H 1.3293 0.1442 -0.1495 0.094 Uiso 1 1 calc R
C52 C 1.4012(7) 0.1469(6) -0.0480(6) 0.0834(10) Uani 1 1 d DU
C53 C 1.4026(7) 0.0921(6) -0.0036(6) 0.0829(11) Uani 1 1 d U
H53A H 1.4442 0.1148 0.0482 0.100 Uiso 1 1 calc R
C54 C 1.3426(7) 0.0076(6) -0.0387(5) 0.0788(11) Uani 1 1 d U
H54A H 1.3461 -0.0283 -0.0111 0.095 Uiso 1 1 calc R
C55 C 1.5566(7) 0.2512(6) -0.0110(6) 0.0869(11) Uani 1 1 d DU
H55A H 1.5603 0.2273 -0.0683 0.104 Uiso 1 1 calc R
H55B H 1.5846 0.2180 0.0150 0.104 Uiso 1 1 calc R
C56 C 1.4568(7) 0.2516(5) -0.0015(6) 0.0867(11) Uani 1 1 d DU
H56A H 1.4290 0.2849 -0.0274 0.104 Uiso 1 1 calc R
H56B H 1.4533 0.2756 0.0558 0.104 Uiso 1 1 calc R
C57 C 1.8157(6) 0.2173(5) 0.0254(4) 0.0510(19) Uani 1 1 d .
H57A H 1.7841 0.2553 0.0599 0.061 Uiso 1 1 calc R
C58 C 1.8237(7) 0.2215(5) -0.0472(5) 0.059(2) Uani 1 1 d .
H58A H 1.7969 0.2610 -0.0616 0.070 Uiso 1 1 calc R
C59 C 1.8718(6) 0.1666(4) -0.0998(4) 0.0445(17) Uani 1 1 d .
C60 C 1.9110(6) 0.1113(5) -0.0742(4) 0.055(2) Uani 1 1 d .
H60A H 1.9463 0.0752 -0.1061 0.066 Uiso 1 1 calc R
C61 C 1.8977(5) 0.1095(5) 0.0001(4) 0.0470(17) Uani 1 1 d .
H61A H 1.9226 0.0701 0.0157 0.056 Uiso 1 1 calc R
C62 C 1.7817(6) 0.0667(6) -0.4594(5) 0.063(2) Uani 1 1 d .
H62A H 1.7215 0.0571 -0.4944 0.076 Uiso 1 1 calc R
C63 C 1.7802(7) 0.0683(6) -0.3834(5) 0.073(3) Uani 1 1 d .
H63A H 1.7189 0.0595 -0.3677 0.087 Uiso 1 1 calc R
C64 C 1.8676(8) 0.0827(5) -0.3302(5) 0.065(2) Uani 1 1 d .
C65 C 1.9569(7) 0.0989(5) -0.3550(4) 0.059(2) Uani 1 1 d .
H65A H 2.0183 0.1110 -0.3202 0.070 Uiso 1 1 calc R
C66 C 1.9546(6) 0.0970(5) -0.4311(4) 0.0469(17) Uani 1 1 d .
H66A H 2.0155 0.1090 -0.4466 0.056 Uiso 1 1 calc R
C67 C 1.8803(8) 0.1671(5) -0.1814(4) 0.072(3) Uani 1 1 d .
H67A H 1.8296 0.1929 -0.1971 0.087 Uiso 1 1 calc R
H67B H 1.9461 0.2055 -0.1753 0.087 Uiso 1 1 calc R
C68 C 1.8682(9) 0.0803(6) -0.2470(5) 0.085(3) Uani 1 1 d .
H68A H 1.8052 0.0401 -0.2502 0.103 Uiso 1 1 calc R
H68B H 1.9228 0.0567 -0.2342 0.103 Uiso 1 1 calc R
C69 C 1.5530(8) 1.2563(7) 0.4624(6) 0.0858(15) Uani 1 1 d U
H69A H 1.5925 1.2234 0.4325 0.103 Uiso 1 1 calc R
C70 C 1.5630(8) 1.3417(7) 0.4679(5) 0.0879(14) Uani 1 1 d U
H70A H 1.6093 1.3654 0.4437 0.105 Uiso 1 1 calc R
C71 C 1.5015(8) 1.3925(7) 0.5111(6) 0.0889(14) Uani 1 1 d U
C72 C 1.4382(7) 1.3534(7) 0.5486(5) 0.0858(14) Uani 1 1 d U
H72A H 1.3977 1.3843 0.5790 0.103 Uiso 1 1 calc R
C73 C 1.4357(8) 1.2695(7) 0.5406(6) 0.0840(14) Uani 1 1 d U
H73A H 1.3929 1.2459 0.5671 0.101 Uiso 1 1 calc R
C74 C 1.4963(9) 1.4815(7) 0.5193(6) 0.0958(17) Uani 1 1 d DU
H74A H 1.4310 1.4842 0.5327 0.115 Uiso 1 1 calc R
H74B H 1.5455 1.5214 0.5698 0.115 Uiso 1 1 calc R
N1 N 1.8663(4) 0.6678(3) 0.0440(3) 0.0331(11) Uani 1 1 d .
N2 N 1.8714(6) 0.5885(5) -0.4904(4) 0.0713(13) Uani 1 1 d U
N3 N 1.7411(6) 0.5282(4) 0.0984(4) 0.0751(11) Uani 1 1 d U
N4 N 1.2789(5) -0.0265(4) -0.1109(4) 0.0736(11) Uani 1 1 d U
N5 N 1.8508(4) 0.1617(3) 0.0494(3) 0.0338(11) Uani 1 1 d .
N6 N 1.8695(4) 0.0788(4) -0.4839(3) 0.0427(13) Uani 1 1 d .
N7 N 1.4901(6) 1.2176(6) 0.4975(4) 0.0838(14) Uani 1 1 d U
O1 O 1.9484(3) 0.5801(3) 0.3266(2) 0.0345(10) Uani 1 1 d .
O1W O 2.8213(4) 1.1874(3) 0.4235(3) 0.0479(12) Uani 1 1 d D
H1WA H 2.8632 1.2299 0.4648 0.072 Uiso 1 1 d R
H1WB H 2.8070 1.2121 0.3924 0.072 Uiso 1 1 d RD
O2W O 1.8119(3) 0.7013(3) 0.4224(3) 0.0413(10) Uani 1 1 d D
H2WA H 1.7921 0.7057 0.3783 0.062 Uiso 1 1 d R
H2WB H 1.8520 0.7480 0.4612 0.062 Uiso 1 1 d RD
O2 O 2.0447(3) 0.6787(3) 0.4449(3) 0.0525(13) Uani 1 1 d .
O3 O 1.9653(3) 0.6765(3) 0.2205(2) 0.0324(9) Uani 1 1 d .
O3W O 1.5692(8) 1.0538(6) 0.2928(6) 0.166(4) Uani 1 1 d .
O4 O 1.9739(3) 0.5474(3) 0.1290(3) 0.0528(12) Uani 1 1 d .
O4W O 1.4898(9) 1.0406(7) 0.4533(8) 0.213(6) Uani 1 1 d .
O5 O 2.7213(3) 0.9916(3) 0.3438(3) 0.0455(11) Uani 1 1 d .
O5W O 1.1047(16) 0.6083(11) -0.1987(11) 0.139(7) Uani 0.50 1 d P
O6 O 2.8068(3) 0.8959(3) 0.3447(3) 0.0659(16) Uani 1 1 d .
O6W O 1.899(2) 0.8866(15) 0.1873(13) 0.203(11) Uani 0.50 1 d P
O7 O 2.7580(3) 0.6822(3) 0.2689(3) 0.0453(11) Uani 1 1 d .
O7W O 1.4009(14) 0.9622(11) 0.1508(13) 0.196(10) Uani 0.50 1 d P
O8 O 2.7447(3) 0.7309(3) 0.1734(3) 0.0382(10) Uani 1 1 d .
O9 O 2.3618(3) 0.6360(3) 0.2158(3) 0.0593(15) Uani 1 1 d .
O10 O 1.7108(3) 0.5090(3) 0.3410(3) 0.0449(9) Uani 1 1 d U
O11 O 1.7909(3) 0.4082(3) 0.3302(3) 0.0584(12) Uani 1 1 d U
O12 O 1.7364(3) 0.2313(3) 0.1819(3) 0.0386(10) Uani 1 1 d .
O13 O 1.7280(4) 0.1986(4) 0.2871(3) 0.0613(14) Uani 1 1 d .
O14 O 0.9540(3) 0.0712(3) 0.3306(2) 0.0401(11) Uani 1 1 d .
O15 O 1.0586(4) 0.1600(3) 0.4482(3) 0.0559(14) Uani 1 1 d .
O16 O 0.9449(3) 0.1692(3) 0.2265(3) 0.0354(10) Uani 1 1 d .
O17 O 0.9537(3) 0.0396(3) 0.1344(3) 0.0476(12) Uani 1 1 d .
O18 O 1.3381(3) 0.1628(3) 0.1933(3) 0.0634(16) Uani 1 1 d .

loop_
_atom_site_aniso_label
_atom_site_aniso_U_11
_atom_site_aniso_U_22
_atom_site_aniso_U_33
_atom_site_aniso_U_23
_atom_site_aniso_U_13
_atom_site_aniso_U_12
Zn1 0.0236(3) 0.0304(4) 0.0283(4) 0.0137(3) 0.0084(3) 0.0068(3)
Zn2 0.0215(3) 0.0305(4) 0.0286(4) 0.0128(3) 0.0079(3) 0.0073(3)
Zn3 0.0324(4) 0.0407(4) 0.0254(4) 0.0142(3) 0.0086(3) -0.0012(3)
Zn4 0.0278(4) 0.0408(4) 0.0270(4) 0.0146(3) 0.0109(3) 0.0026(3)
C1 0.019(3) 0.033(3) 0.028(3) 0.010(3) 0.005(2) 0.001(2)
C2 0.018(3) 0.028(3) 0.035(3) 0.018(3) 0.009(2) 0.003(2)
C3 0.028(3) 0.031(3) 0.036(3) 0.013(3) 0.015(3) 0.003(3)
C4 0.017(3) 0.044(4) 0.048(4) 0.010(3) 0.012(3) 0.002(3)
C5 0.013(3) 0.087(6) 0.045(4) 0.011(4) -0.005(3) 0.003(3)
C6 0.023(3) 0.083(5) 0.033(4) 0.019(4) -0.001(3) 0.006(3)
C7 0.024(3) 0.033(3) 0.029(3) 0.013(3) 0.008(3) 0.002(3)
C8 0.026(3) 0.039(3) 0.032(3) 0.023(3) 0.011(3) 0.007(3)
C9 0.031(3) 0.036(3) 0.045(4) 0.019(3) 0.019(3) 0.006(3)
C10 0.019(3) 0.037(3) 0.029(3) 0.016(3) 0.009(2) 0.006(2)
C11 0.024(3) 0.031(3) 0.032(3) 0.005(3) 0.008(3) 0.000(2)
C12 0.018(3) 0.044(4) 0.040(4) 0.007(3) 0.011(3) -0.003(3)
C13 0.025(3) 0.057(5) 0.076(5) 0.020(4) 0.023(4) 0.014(3)
C14 0.036(4) 0.036(4) 0.065(5) 0.008(3) 0.025(4) 0.009(3)
C15 0.042(4) 0.040(4) 0.029(4) 0.004(3) 0.018(3) -0.002(3)
C16 0.021(3) 0.032(3) 0.032(3) 0.011(3) 0.007(3) 0.001(2)
C17 0.023(3) 0.039(3) 0.038(3) 0.016(3) 0.013(3) 0.008(3)
C18 0.020(3) 0.031(3) 0.029(3) 0.012(3) 0.009(2) 0.003(2)
C19 0.029(3) 0.034(3) 0.034(3) 0.007(3) 0.012(3) 0.000(3)
C20 0.021(3) 0.054(4) 0.040(4) 0.005(3) 0.012(3) -0.004(3)
C21 0.021(3) 0.063(5) 0.073(5) 0.015(4) 0.017(3) 0.018(3)
C22 0.029(3) 0.040(4) 0.067(5) 0.013(4) 0.012(3) 0.011(3)
C23 0.0316(18) 0.0337(18) 0.060(2) 0.0130(18) 0.0093(17) 0.0022(16)
C24 0.024(3) 0.030(3) 0.039(4) 0.015(3) 0.004(3) 0.005(2)
C25 0.023(3) 0.031(3) 0.032(3) 0.013(3) 0.004(2) 0.000(2)
C26 0.019(3) 0.028(3) 0.035(3) 0.016(3) 0.009(2) 0.005(2)
C27 0.024(3) 0.032(3) 0.033(3) 0.013(3) 0.011(3) 0.003(2)
C28 0.018(3) 0.041(4) 0.046(4) 0.006(3) 0.014(3) 0.000(3)
C29 0.015(3) 0.065(5) 0.048(4) 0.010(4) -0.003(3) -0.003(3)
C30 0.023(3) 0.063(4) 0.033(4) 0.013(3) -0.001(3) 0.001(3)
C31 0.030(3) 0.026(3) 0.031(3) 0.009(3) 0.007(3) -0.003(3)
C32 0.020(3) 0.044(4) 0.035(4) 0.025(3) 0.010(3) 0.006(3)
C33 0.072(5) 0.057(4) 0.048(4) 0.033(4) 0.036(4) 0.043(4)
C34 0.093(6) 0.062(5) 0.054(5) 0.042(4) 0.036(4) 0.052(5)
C35 0.065(5) 0.032(3) 0.034(4) 0.017(3) 0.017(3) 0.013(3)
C36 0.062(5) 0.053(4) 0.031(4) 0.018(3) 0.022(3) 0.027(4)
C37 0.055(4) 0.055(4) 0.040(4) 0.030(3) 0.020(3) 0.030(4)
C38 0.089(3) 0.123(3) 0.054(2) 0.048(2) 0.031(2) 0.035(3)
C39 0.097(3) 0.123(3) 0.053(2) 0.047(2) 0.032(2) 0.035(3)
C40 0.104(3) 0.110(3) 0.052(2) 0.046(2) 0.029(2) 0.037(3)
C41 0.097(3) 0.113(3) 0.053(2) 0.049(2) 0.022(2) 0.036(3)
C42 0.088(3) 0.112(3) 0.054(2) 0.051(2) 0.024(2) 0.035(3)
C43 0.110(4) 0.090(3) 0.051(3) 0.048(3) 0.033(3) 0.041(3)
C44 0.112(3) 0.100(3) 0.053(2) 0.043(2) 0.031(2) 0.040(3)
C45 0.088(2) 0.0599(19) 0.065(2) 0.0376(16) -0.0079(17) -0.0191(17)
C46 0.090(2) 0.0611(18) 0.0686(19) 0.0362(16) -0.0077(17) -0.0207(17)
C47 0.092(2) 0.0650(17) 0.0721(19) 0.0345(15) -0.0113(16) -0.0208(16)
C48 0.092(2) 0.0673(18) 0.0699(19) 0.0346(16) -0.0145(17) -0.0197(17)
C49 0.090(2) 0.0653(19) 0.066(2) 0.0361(17) -0.0139(17) -0.0182(17)
C50 0.082(2) 0.0600(19) 0.067(2) 0.0373(16) -0.0118(17) -0.0173(17)
C51 0.086(2) 0.0611(18) 0.070(2) 0.0362(16) -0.0119(17) -0.0192(17)
C52 0.089(2) 0.0645(17) 0.0728(19) 0.0340(16) -0.0147(16) -0.0194(16)
C53 0.088(2) 0.0664(18) 0.071(2) 0.0336(16) -0.0172(17) -0.0179(17)
C54 0.084(2) 0.0649(19) 0.067(2) 0.0355(17) -0.0167(17) -0.0164(17)
C55 0.092(2) 0.0662(17) 0.0757(19) 0.0325(16) -0.0115(17) -0.0208(16)
C56 0.091(2) 0.0660(17) 0.0758(19) 0.0321(16) -0.0132(17) -0.0201(16)
C57 0.070(5) 0.058(5) 0.045(4) 0.026(4) 0.030(4) 0.039(4)
C58 0.092(6) 0.056(5) 0.050(5) 0.034(4) 0.030(4) 0.036(4)
C59 0.066(5) 0.031(3) 0.031(4) 0.015(3) 0.011(3) 0.000(3)
C60 0.077(5) 0.060(5) 0.034(4) 0.015(4) 0.027(4) 0.030(4)
C61 0.067(5) 0.058(4) 0.032(4) 0.024(3) 0.022(3) 0.033(4)
C62 0.059(5) 0.089(6) 0.042(4) 0.030(4) 0.025(4) 0.011(4)
C63 0.087(7) 0.088(6) 0.049(5) 0.032(5) 0.039(5) 0.018(5)
C64 0.112(8) 0.048(4) 0.032(4) 0.017(4) 0.022(5) 0.013(5)
C65 0.085(6) 0.061(5) 0.033(4) 0.023(4) 0.010(4) 0.022(4)
C66 0.051(4) 0.054(4) 0.035(4) 0.022(3) 0.005(3) 0.008(3)
C67 0.128(8) 0.053(5) 0.040(4) 0.025(4) 0.030(5) 0.016(5)
C68 0.168(10) 0.061(5) 0.038(5) 0.025(4) 0.043(6) 0.032(6)
C69 0.082(3) 0.098(3) 0.062(3) 0.027(3) -0.001(2) 0.018(3)
C70 0.087(3) 0.099(3) 0.063(3) 0.029(3) 0.001(2) 0.015(3)
C71 0.091(3) 0.097(3) 0.066(3) 0.029(2) -0.002(2) 0.019(3)
C72 0.084(3) 0.096(3) 0.064(3) 0.027(3) -0.001(2) 0.021(3)
C73 0.080(3) 0.096(3) 0.062(3) 0.028(3) -0.001(2) 0.018(3)
C74 0.102(4) 0.098(3) 0.071(3) 0.031(3) -0.004(3) 0.017(3)
N1 0.038(3) 0.037(3) 0.030(3) 0.018(2) 0.013(2) 0.011(2)
N2 0.082(3) 0.108(3) 0.051(2) 0.053(2) 0.029(2) 0.037(3)
N3 0.086(2) 0.0609(19) 0.063(2) 0.0375(16) -0.0100(17) -0.0178(17)
N4 0.080(2) 0.0607(19) 0.065(2) 0.0369(16) -0.0131(17) -0.0158(17)
N5 0.040(3) 0.036(3) 0.028(3) 0.015(2) 0.012(2) 0.012(2)
N6 0.052(3) 0.045(3) 0.029(3) 0.017(3) 0.011(3) 0.007(3)
N7 0.081(3) 0.095(3) 0.062(3) 0.028(2) -0.003(2) 0.019(3)
O1 0.025(2) 0.045(2) 0.029(2) 0.014(2) 0.0109(18) -0.0008(19)
O1W 0.056(3) 0.042(3) 0.037(3) 0.016(2) -0.004(2) 0.003(2)
O2W 0.042(3) 0.044(3) 0.031(2) 0.013(2) 0.003(2) 0.006(2)
O2 0.045(3) 0.066(3) 0.024(3) 0.005(2) 0.010(2) -0.002(2)
O3 0.024(2) 0.032(2) 0.043(2) 0.0150(19) 0.0073(18) 0.0114(18)
O3W 0.178(9) 0.123(7) 0.201(10) 0.085(7) 0.005(8) 0.039(7)
O4 0.046(3) 0.056(3) 0.039(3) 0.004(2) -0.010(2) 0.022(2)
O4W 0.209(12) 0.131(9) 0.263(14) 0.012(8) 0.116(11) 0.077(8)
O5 0.047(3) 0.032(2) 0.047(3) 0.015(2) 0.005(2) -0.003(2)
O5W 0.178(19) 0.107(13) 0.128(15) 0.042(11) 0.061(14) 0.033(13)
O6 0.021(2) 0.056(3) 0.091(4) 0.007(3) 0.010(3) 0.000(2)
O6W 0.28(3) 0.18(2) 0.138(19) 0.055(16) 0.056(19) 0.05(2)
O7 0.039(3) 0.064(3) 0.044(3) 0.029(2) 0.010(2) 0.025(2)
O7W 0.132(16) 0.105(14) 0.24(2) 0.007(14) -0.051(15) -0.004(12)
O8 0.039(2) 0.047(3) 0.045(3) 0.027(2) 0.025(2) 0.019(2)
O9 0.023(2) 0.061(3) 0.059(3) -0.005(3) 0.020(2) -0.008(2)
O10 0.0337(18) 0.0324(17) 0.059(2) 0.0141(17) 0.0084(17) 0.0015(16)
O11 0.0297(19) 0.043(2) 0.076(3) 0.003(2) 0.0049(19) 0.0040(18)
O12 0.036(2) 0.044(3) 0.050(3) 0.025(2) 0.025(2) 0.019(2)
O13 0.052(3) 0.085(4) 0.068(4) 0.050(3) 0.009(3) 0.029(3)
O14 0.034(2) 0.047(3) 0.033(2) 0.016(2) 0.014(2) -0.004(2)
O15 0.060(3) 0.060(3) 0.025(3) 0.008(2) 0.009(2) -0.011(3)
O16 0.024(2) 0.040(2) 0.045(3) 0.018(2) 0.0056(19) 0.0127(19)
O17 0.031(2) 0.055(3) 0.039(3) 0.004(2) -0.004(2) 0.013(2)
O18 0.023(2) 0.071(3) 0.049(3) -0.010(3) 0.016(2) -0.018(2)

loop_
_atom_type_symbol
_atom_type_description
_atom_type_scat_dispersion_real
_atom_type_scat_dispersion_imag
_atom_type_scat_source
C C 0.0033 0.0016 'International Tables Vol C Tables 4.2.6.8 and 6.1.1.4'
H H 0.0000 0.0000 'International Tables Vol C Tables 4.2.6.8 and 6.1.1.4'
N N 0.0061 0.0033 'International Tables Vol C Tables 4.2.6.8 and 6.1.1.4'
O O 0.0106 0.0060 'International Tables Vol C Tables 4.2.6.8 and 6.1.1.4'
Zn Zn 0.2839 1.4301 'International Tables Vol C Tables 4.2.6.8 and 6.1.1.4'

loop_
_geom_angle_atom_site_label_1
_geom_angle_atom_site_label_2
_geom_angle_atom_site_label_3
_geom_angle
_geom_angle_site_symmetry_1
_geom_angle_site_symmetry_3
O3 Zn1 O8 124.19(17) . 1_455
O3 Zn1 N3 118.9(2) . .
O8 Zn1 N3 102.0(3) 1_455 .
O3 Zn1 N1 109.67(18) . .
O8 Zn1 N1 96.54(18) 1_455 .
N3 Zn1 N1 101.3(2) . .
O3 Zn1 C16 108.72(18) . 1_455
O8 Zn1 C16 28.78(17) 1_455 1_455
N3 Zn1 C16 92.7(3) . 1_455
N1 Zn1 C16 125.26(19) . 1_455
O16 Zn2 O12 121.42(18) 1_655 .
O16 Zn2 N4 116.3(2) 1_655 2_855
O12 Zn2 N4 103.5(3) . 2_855
O16 Zn2 N5 110.58(19) 1_655 .
O12 Zn2 N5 97.69(18) . .
N4 Zn2 N5 104.7(2) 2_855 .
O14 Zn3 O5 114.42(18) 1_765 .
O14 Zn3 O1W 103.68(18) 1_765 .
O5 Zn3 O1W 96.25(19) . .
O14 Zn3 N6 134.1(2) 1_765 1_666
O5 Zn3 N6 102.7(2) . 1_666
O1W Zn3 N6 97.8(2) . 1_666
O1 Zn4 O10 116.14(18) . .
O1 Zn4 O2W 108.60(17) . .
O10 Zn4 O2W 94.66(18) . .
O1 Zn4 N2 127.1(2) . 1_556
O10 Zn4 N2 104.7(3) . 1_556
O2W Zn4 N2 99.6(2) . 1_556
C2 C1 C6 118.0(5) . .
C2 C1 C7 123.3(5) . .
C6 C1 C7 118.4(5) . .
C1 C2 C3 120.2(5) . .
C1 C2 C8 123.4(5) . .
C3 C2 C8 116.4(5) . .
C4 C3 C2 119.3(6) . .
C4 C3 H3A 120.4 . .
C2 C3 H3A 120.4 . .
C5 C4 C3 122.0(5) . .
C5 C4 O9 120.9(6) . .
C3 C4 O9 117.0(6) . .
C4 C5 C6 119.0(6) . .
C4 C5 H5A 120.5 . .
C6 C5 H5A 120.5 . .
C5 C6 C1 121.5(6) . .
C5 C6 H6A 119.3 . .
C1 C6 H6A 119.3 . .
O2 C7 O1 122.2(5) . .
O2 C7 C1 120.3(5) . .
O1 C7 C1 117.4(5) . .
O4 C8 O3 125.1(5) . .
O4 C8 C2 119.2(5) . .
O3 C8 C2 115.5(5) . .
C10 C9 C14 118.1(5) . .
C10 C9 C15 121.4(5) . .
C14 C9 C15 120.4(6) . .
C9 C10 C11 121.0(5) . .
C9 C10 C16 123.0(5) . .
C11 C10 C16 116.0(5) . .
C12 C11 C10 120.3(5) . .
C12 C11 H11A 119.9 . .
C10 C11 H11A 119.9 . .
C11 C12 O9 116.9(5) . .
C11 C12 C13 120.2(5) . .
O9 C12 C13 122.8(5) . .
C14 C13 C12 119.2(6) . .
C14 C13 H13A 120.4 . .
C12 C13 H13A 120.4 . .
C13 C14 C9 121.3(6) . .
C13 C14 H14A 119.4 . .
C9 C14 H14A 119.4 . .
O6 C15 O5 122.2(6) . .
O6 C15 C9 120.4(6) . .
O5 C15 C9 117.5(6) . .
O7 C16 O8 122.1(5) . .
O7 C16 C10 120.4(5) . .
O8 C16 C10 117.0(5) . .
O7 C16 Zn1 72.8(3) . 1_655
O8 C16 Zn1 49.7(3) . 1_655
C10 C16 Zn1 161.6(4) . 1_655
C18 C17 C22 118.6(5) . .
C18 C17 C23 121.6(5) . .
C22 C17 C23 119.5(6) . .
C17 C18 C19 120.6(5) . .
C17 C18 C24 123.7(5) . .
C19 C18 C24 115.5(5) . .
C20 C19 C18 120.1(6) . .
C20 C19 H19A 120.0 . .
C18 C19 H19A 120.0 . .
C19 C20 C21 120.4(6) . .
C19 C20 O18 118.4(6) . .
C21 C20 O18 120.9(6) . .
C22 C21 C20 119.4(6) . .
C22 C21 H21A 120.3 . .
C20 C21 H21A 120.3 . .
C21 C22 C17 121.0(6) . .
C21 C22 H22A 119.5 . .
C17 C22 H22A 119.5 . .
O11 C23 O10 121.2(6) . .
O11 C23 C17 120.1(6) . .
O10 C23 C17 118.7(6) . .
O13 C24 O12 123.8(6) . .
O13 C24 C18 119.2(5) . .
O12 C24 C18 116.2(5) . .
C26 C25 C30 117.6(5) . .
C26 C25 C31 122.6(5) . .
C30 C25 C31 119.7(5) . .
C27 C26 C25 120.3(5) . .
C27 C26 C32 114.9(5) . .
C25 C26 C32 124.6(5) . .
C28 C27 C26 120.2(6) . .
C28 C27 H27A 119.9 . .
C26 C27 H27A 119.9 . .
C29 C28 C27 120.8(5) . .
C29 C28 O18 123.6(6) . .
C27 C28 O18 115.5(6) . .
C28 C29 C30 119.1(6) . .
C28 C29 H29A 120.4 . .
C30 C29 H29A 120.4 . .
C29 C30 C25 121.8(6) . .
C29 C30 H30A 119.1 . .
C25 C30 H30A 119.1 . .
O15 C31 O14 122.6(5) . .
O15 C31 C25 120.8(5) . .
O14 C31 C25 116.6(5) . .
O17 C32 O16 125.2(5) . .
O17 C32 C26 119.4(5) . .
O16 C32 C26 115.1(5) . .
N1 C33 C34 122.1(6) . .
N1 C33 H33A 118.9 . .
C34 C33 H33A 118.9 . .
C33 C34 C35 120.6(6) . .
C33 C34 H34A 119.7 . .
C35 C34 H34A 119.7 . .
C36 C35 C34 116.6(6) . .
C36 C35 C43 121.1(6) . .
C34 C35 C43 122.2(6) . .
C35 C36 C37 120.6(6) . .
C35 C36 H36A 119.7 . .
C37 C36 H36A 119.7 . .
N1 C37 C36 122.5(6) . .
N1 C37 H37A 118.8 . .
C36 C37 H37A 118.8 . .
N2 C38 C39 123.7(9) . .
N2 C38 H38A 118.1 . .
C39 C38 H38A 118.1 . .
C40 C39 C38 121.0(9) . .
C40 C39 H39A 119.5 . .
C38 C39 H39A 119.5 . .
C39 C40 C41 117.1(8) . .
C39 C40 C44 119.3(9) . .
C41 C40 C44 123.6(9) . .
C40 C41 C42 119.7(9) . .
C40 C41 H41A 120.1 . .
C42 C41 H41A 120.1 . .
N2 C42 C41 124.7(9) . .
N2 C42 H42A 117.7 . .
C41 C42 H42A 117.7 . .
C44 C43 C35 115.8(7) . .
C44 C43 H43A 108.3 . .
C35 C43 H43A 108.3 . .
C44 C43 H43B 108.3 . .
C35 C43 H43B 108.3 . .
H43A C43 H43B 107.4 . .
C43 C44 C40 112.8(8) . .
C43 C44 H44A 109.0 . .
C40 C44 H44A 109.0 . .
C43 C44 H44B 109.0 . .
C40 C44 H44B 109.0 . .
H44A C44 H44B 107.8 . .
N3 C45 C46 122.9(8) . .
N3 C45 H45A 118.6 . .
C46 C45 H45A 118.6 . .
C47 C46 C45 121.5(8) . .
C47 C46 H46A 119.3 . .
C45 C46 H46A 119.3 . .
C46 C47 C48 115.6(7) . .
C46 C47 C55 122.2(8) . .
C48 C47 C55 119.7(8) . .
C49 C48 C47 119.4(8) . .
C49 C48 H48A 120.3 . .
C47 C48 H48A 120.3 . .
N3 C49 C48 123.3(8) . .
N3 C49 H49A 118.4 . .
C48 C49 H49A 118.4 . .
N4 C50 C51 123.4(8) . .
N4 C50 H50A 118.3 . .
C51 C50 H50A 118.3 . .
C52 C51 C50 120.1(8) . .
C52 C51 H51A 120.0 . .
C50 C51 H51A 120.0 . .
C51 C52 C53 116.5(7) . .
C51 C52 C56 122.4(8) . .
C53 C52 C56 119.2(8) . .
C54 C53 C52 118.9(8) . .
C54 C53 H53A 120.5 . .
C52 C53 H53A 120.5 . .
N4 C54 C53 122.7(8) . .
N4 C54 H54A 118.6 . .
C53 C54 H54A 118.6 . .
C56 C55 C47 99.6(8) . .
C56 C55 H55A 111.9 . .
C47 C55 H55A 111.9 . .
C56 C55 H55B 111.9 . .
C47 C55 H55B 111.9 . .
H55A C55 H55B 109.6 . .
C55 C56 C52 100.3(8) . .
C55 C56 H56A 111.7 . .
C52 C56 H56A 111.7 . .
C55 C56 H56B 111.7 . .
C52 C56 H56B 111.7 . .
H56A C56 H56B 109.5 . .
N5 C57 C58 123.3(6) . .
N5 C57 H57A 118.3 . .
C58 C57 H57A 118.3 . .
C57 C58 C59 119.9(7) . .
C57 C58 H58A 120.0 . .
C59 C58 H58A 120.0 . .
C60 C59 C58 116.9(6) . .
C60 C59 C67 121.1(7) . .
C58 C59 C67 122.0(7) . .
C59 C60 C61 119.7(6) . .
C59 C60 H60A 120.2 . .
C61 C60 H60A 120.2 . .
N5 C61 C60 122.7(6) . .
N5 C61 H61A 118.6 . .
C60 C61 H61A 118.6 . .
N6 C62 C63 120.7(8) . .
N6 C62 H62A 119.7 . .
C63 C62 H62A 119.7 . .
C64 C63 C62 121.1(8) . .
C64 C63 H63A 119.5 . .
C62 C63 H63A 119.5 . .
C63 C64 C65 117.3(7) . .
C63 C64 C68 122.4(9) . .
C65 C64 C68 120.3(9) . .
C66 C65 C64 119.5(8) . .
C66 C65 H65A 120.2 . .
C64 C65 H65A 120.2 . .
N6 C66 C65 123.0(7) . .
N6 C66 H66A 118.5 . .
C65 C66 H66A 118.5 . .
C68 C67 C59 114.8(6) . .
C68 C67 H67A 108.6 . .
C59 C67 H67A 108.6 . .
C68 C67 H67B 108.6 . .
C59 C67 H67B 108.6 . .
H67A C67 H67B 107.5 . .
C67 C68 C64 113.0(7) . .
C67 C68 H68A 109.0 . .
C64 C68 H68A 109.0 . .
C67 C68 H68B 109.0 . .
C64 C68 H68B 109.0 . .
H68A C68 H68B 107.8 . .
N7 C69 C70 124.5(10) . .
N7 C69 H69A 117.7 . .
C70 C69 H69A 117.7 . .
C69 C70 C71 119.0(10) . .
C69 C70 H70A 120.5 . .
C71 C70 H70A 120.5 . .
C72 C71 C70 116.4(10) . .
C72 C71 C74 116.4(10) . .
C70 C71 C74 127.2(10) . .
C73 C72 C71 119.7(11) . .
C73 C72 H72A 120.1 . .
C71 C72 H72A 120.1 . .
N7 C73 C72 125.7(10) . .
N7 C73 H73A 117.1 . .
C72 C73 H73A 117.1 . .
C74 C74 C71 136.1(16) 2_886 .
C74 C74 H74A 103.1 2_886 .
C71 C74 H74A 103.1 . .
C74 C74 H74B 103.1 2_886 .
C71 C74 H74B 103.1 . .
H74A C74 H74B 105.1 . .
C37 N1 C33 117.5(5) . .
C37 N1 Zn1 120.9(4) . .
C33 N1 Zn1 121.2(4) . .
C38 N2 C42 113.7(7) . .
C38 N2 Zn4 118.8(6) . 1_554
C42 N2 Zn4 127.4(6) . 1_554
C49 N3 C45 117.3(7) . .
C49 N3 Zn1 122.5(5) . .
C45 N3 Zn1 120.2(6) . .
C50 N4 C54 118.0(7) . .
C50 N4 Zn2 120.9(6) . 2_855
C54 N4 Zn2 120.4(5) . 2_855
C61 N5 C57 117.4(5) . .
C61 N5 Zn2 121.4(4) . .
C57 N5 Zn2 120.9(4) . .
C66 N6 C62 118.3(6) . .
C66 N6 Zn3 125.7(5) . 1_444
C62 N6 Zn3 115.9(5) . 1_444
C69 N7 C73 114.5(10) . .
C7 O1 Zn4 108.2(3) . .
Zn3 O1W H1WA 109.8 . .
Zn3 O1W H1WB 132.0 . .
H1WA O1W H1WB 103.3 . .
Zn4 O2W H2WA 110.0 . .
Zn4 O2W H2WB 116.9 . .
H2WA O2W H2WB 116.3 . .
C8 O3 Zn1 112.2(4) . .
C15 O5 Zn3 106.3(4) . .
C16 O8 Zn1 101.6(4) . 1_655
C12 O9 C4 118.4(5) . .
C23 O10 Zn4 108.7(4) . .
C24 O12 Zn2 112.4(4) . .
C31 O14 Zn3 109.5(4) . 1_345
C32 O16 Zn2 112.3(4) . 1_455
C28 O18 C20 118.5(5) . .

loop_
_geom_bond_atom_site_label_1
_geom_bond_atom_site_label_2
_geom_bond_distance
_geom_bond_site_symmetry_2
Zn1 O3 1.928(4) .
Zn1 O8 2.002(4) 1_455
Zn1 N3 2.045(6) .
Zn1 N1 2.069(4) .
Zn1 C16 2.574(6) 1_455
Zn2 O16 1.919(4) 1_655
Zn2 O12 1.964(4) .
Zn2 N4 2.035(6) 2_855
Zn2 N5 2.056(5) .
Zn3 O14 1.948(4) 1_765
Zn3 O5 1.985(4) .
Zn3 O1W 2.020(5) .
Zn3 N6 2.027(5) 1_666
Zn4 O1 1.959(4) .
Zn4 O10 1.982(4) .
Zn4 O2W 2.012(4) .
Zn4 N2 2.027(6) 1_556
C1 C2 1.396(7) .
C1 C6 1.404(8) .
C1 C7 1.486(7) .
C2 C3 1.405(7) .
C2 C8 1.505(8) .
C3 C4 1.369(8) .
C3 H3A 0.9300 .
C4 C5 1.367(9) .
C4 O9 1.389(7) .
C5 C6 1.380(9) .
C5 H5A 0.9300 .
C6 H6A 0.9300 .
C7 O2 1.228(7) .
C7 O1 1.272(7) .
C8 O4 1.225(7) .
C8 O3 1.263(7) .
C9 C10 1.367(8) .
C9 C14 1.409(8) .
C9 C15 1.500(8) .
C10 C11 1.384(7) .
C10 C16 1.508(7) .
C11 C12 1.371(8) .
C11 H11A 0.9300 .
C12 O9 1.377(7) .
C12 C13 1.382(9) .
C13 C14 1.374(9) .
C13 H13A 0.9300 .
C14 H14A 0.9300 .
C15 O6 1.221(8) .
C15 O5 1.289(8) .
C16 O7 1.243(7) .
C16 O8 1.265(6) .
C16 Zn1 2.574(6) 1_655
C17 C18 1.363(8) .
C17 C22 1.403(8) .
C17 C23 1.489(8) .
C18 C19 1.397(7) .
C18 C24 1.514(7) .
C19 C20 1.363(9) .
C19 H19A 0.9300 .
C20 C21 1.381(9) .
C20 O18 1.385(7) .
C21 C22 1.375(9) .
C21 H21A 0.9300 .
C22 H22A 0.9300 .
C23 O11 1.237(8) .
C23 O10 1.265(7) .
C24 O13 1.236(7) .
C24 O12 1.253(7) .
C25 C26 1.399(8) .
C25 C30 1.406(8) .
C25 C31 1.488(8) .
C26 C27 1.398(7) .
C26 C32 1.497(8) .
C27 C28 1.379(8) .
C27 H27A 0.9300 .
C28 C29 1.374(9) .
C28 O18 1.379(7) .
C29 C30 1.388(9) .
C29 H29A 0.9300 .
C30 H30A 0.9300 .
C31 O15 1.222(7) .
C31 O14 1.274(7) .
C32 O17 1.223(7) .
C32 O16 1.275(7) .
C33 N1 1.353(8) .
C33 C34 1.367(9) .
C33 H33A 0.9300 .
C34 C35 1.379(9) .
C34 H34A 0.9300 .
C35 C36 1.364(9) .
C35 C43 1.502(9) .
C36 C37 1.384(8) .
C36 H36A 0.9300 .
C37 N1 1.319(8) .
C37 H37A 0.9300 .
C38 N2 1.305(10) .
C38 C39 1.404(11) .
C38 H38A 0.9300 .
C39 C40 1.304(13) .
C39 H39A 0.9300 .
C40 C41 1.332(12) .
C40 C44 1.507(11) .
C41 C42 1.388(10) .
C41 H41A 0.9300 .
C42 N2 1.319(11) .
C42 H42A 0.9300 .
C43 C44 1.444(12) .
C43 H43A 0.9700 .
C43 H43B 0.9700 .
C44 H44A 0.9700 .
C44 H44B 0.9700 .
C45 N3 1.320(9) .
C45 C46 1.379(10) .
C45 H45A 0.9300 .
C46 C47 1.320(11) .
C46 H46A 0.9300 .
C47 C48 1.427(11) .
C47 C55 1.609(10) .
C48 C49 1.364(11) .
C48 H48A 0.9300 .
C49 N3 1.306(10) .
C49 H49A 0.9300 .
C50 N4 1.310(9) .
C50 C51 1.380(10) .
C50 H50A 0.9300 .
C51 C52 1.331(11) .
C51 H51A 0.9300 .
C52 C53 1.447(11) .
C52 C56 1.600(10) .
C53 C54 1.349(11) .
C53 H53A 0.9300 .
C54 N4 1.326(10) .
C54 H54A 0.9300 .
C55 C56 1.416(14) .
C55 H55A 0.9700 .
C55 H55B 0.9700 .
C56 H56A 0.9700 .
C56 H56B 0.9700 .
C57 N5 1.330(8) .
C57 C58 1.364(9) .
C57 H57A 0.9300 .
C58 C59 1.391(10) .
C58 H58A 0.9300 .
C59 C60 1.369(10) .
C59 C67 1.504(9) .
C60 C61 1.394(9) .
C60 H60A 0.9300 .
C61 N5 1.327(8) .
C61 H61A 0.9300 .
C62 N6 1.348(9) .
C62 C63 1.373(10) .
C62 H62A 0.9300 .
C63 C64 1.369(12) .
C63 H63A 0.9300 .
C64 C65 1.378(11) .
C64 C68 1.528(10) .
C65 C66 1.365(9) .
C65 H65A 0.9300 .
C66 N6 1.325(9) .
C66 H66A 0.9300 .
C67 C68 1.446(11) .
C67 H67A 0.9700 .
C67 H67B 0.9700 .
C68 H68A 0.9700 .
C68 H68B 0.9700 .
C69 N7 1.349(12) .
C69 C70 1.385(13) .
C69 H69A 0.9300 .
C70 C71 1.419(13) .
C70 H70A 0.9300 .
C71 C72 1.387(13) .
C71 C74 1.471(14) .
C72 C73 1.362(12) .
C72 H72A 0.9300 .
C73 N7 1.352(11) .
C73 H73A 0.9300 .
C74 C74 1.109(17) 2_886
C74 H74A 0.9700 .
C74 H74B 0.9700 .
N2 Zn4 2.027(6) 1_554
N4 Zn2 2.035(6) 2_855
N6 Zn3 2.027(5) 1_444
O1W H1WA 0.8498 .
O1W H1WB 0.8498 .
O2W H2WA 0.8503 .
O2W H2WB 0.8499 .
O8 Zn1 2.002(4) 1_655
O14 Zn3 1.948(4) 1_345
O16 Zn2 1.919(4) 1_455
